data_4080142
loop_
_publ_author_name
'Kaneko, Hiroshi'
'Dietrich, H. Martin'
'Sch\"adle, Christoph'
'Maichle-M\"ossmer, C\"acilia'
'Tsurugi, Hayato'
'T\"ornroos, Karl W.'
'Mashima, Kazushi'
'Anwander, Reiner'

_publ_section_title
;
 Synthesis of Rare-Earth-Metal Iminopyrrolyl Complexes from Alkyl
 Precursors: Ln\\rightarrow Al N-Ancillary Ligand Transfer
;
_journal_issue 5
_journal_name_full Organometallics
_journal_page_first 1199
_journal_paper_doi 10.1021/om301002n
_journal_volume 32
_journal_year 2013
_chemical_formula_moiety 'C21 H37 Al2 N2 Y'
_chemical_formula_sum 'C21 H37 Al2 N2 Y'
_chemical_formula_weight 460.40
_chemical_name_systematic
; 
 ? 
;
_space_group_IT_number 2
_symmetry_cell_setting triclinic
_symmetry_space_group_name_Hall '-P 1'
_symmetry_space_group_name_H-M 'P -1'
_atom_sites_solution_hydrogens geom
_atom_sites_solution_primary direct
_atom_sites_solution_secondary difmap
_audit_creation_method SHELXL-97
_cell_angle_alpha 105.8210(10)
_cell_angle_beta 106.1970(10)
_cell_angle_gamma 93.8990(10)
_cell_formula_units_Z 2
_cell_length_a 9.2848(3)
_cell_length_b 11.5466(4)
_cell_length_c 12.5982(5)
_cell_measurement_reflns_used 17624
_cell_measurement_temperature 120(2)
_cell_measurement_theta_max 30.50
_cell_measurement_theta_min 2.44
_cell_volume 1232.62(8)
_computing_cell_refinement
;
Bruker (2004). SAINT, version 6.45a, Bruker AXS Inc., Madison, 
Wisconsin, USA.
;
_computing_data_collection
;
Bruker (1999). SMART, version 5.054, Bruker AXS Inc., Madison, 
Wisconsin, USA.
;
_computing_data_reduction
;
Bruker (2004). SAINT, version 6.45a, Bruker AXS Inc., Madison, 
Wisconsin, USA.
;
_computing_molecular_graphics
;
Farrugia, L. J. (1999). ORTEP3 for Windows. Version 1.05. University 
of Glasgow, Scotland.
;
_computing_publication_material
;
Bruker AXS (2003). SHELXTL. Version 6.14. Bruker AXS Inc., Madison, 
Wisconsin, USA.
;
_computing_structure_refinement
;
Sheldrick, G. M. (2008). Acta Crystallographica, A64, 112-122.
;
_computing_structure_solution
;     
Sheldrick, G. M. (2008). Acta Crystallographica, A64, 112-122.
;
_diffrn_ambient_temperature 120(2)
_diffrn_detector_area_resol_mean '48 \um'
_diffrn_measured_fraction_theta_full 0.995
_diffrn_measured_fraction_theta_max 0.995
_diffrn_measurement_device_type 'Bruker-AXS SMART 2K CCD'
_diffrn_measurement_method 'omega scans'
_diffrn_radiation_monochromator graphite
_diffrn_radiation_source 'normal-focus sealed tube'
_diffrn_radiation_type MoK\a
_diffrn_radiation_wavelength 0.71073
_diffrn_reflns_av_R_equivalents 0.0145
_diffrn_reflns_av_sigmaI/netI 0.0164
_diffrn_reflns_limit_h_max 13
_diffrn_reflns_limit_h_min -13
_diffrn_reflns_limit_k_max 16
_diffrn_reflns_limit_k_min -16
_diffrn_reflns_limit_l_max 17
_diffrn_reflns_limit_l_min -17
_diffrn_reflns_number 21637
_diffrn_reflns_theta_full 30.51
_diffrn_reflns_theta_max 30.51
_diffrn_reflns_theta_min 1.77
_diffrn_standards_decay_% 0
_diffrn_standards_interval_count 1
_diffrn_standards_interval_time 28h
_exptl_absorpt_coefficient_mu 2.444
_exptl_absorpt_correction_T_max 0.7498
_exptl_absorpt_correction_T_min 0.4060
_exptl_absorpt_correction_type numerical
_exptl_absorpt_process_details
;
Bruker AXS (2003). SHELXTL. Version 6.14. 
Bruker AXS Inc., Madison, Wisconsin, USA. 
;
_exptl_crystal_colour colourless
_exptl_crystal_density_diffrn 1.240
_exptl_crystal_density_method 'not measured'
_exptl_crystal_description 'wedge shaped prism'
_exptl_crystal_F_000 484
_exptl_crystal_size_max 0.45
_exptl_crystal_size_mid 0.25
_exptl_crystal_size_min 0.13
_refine_diff_density_max 0.439
_refine_diff_density_min -0.315
_refine_diff_density_rms 0.046
_refine_ls_extinction_method none
_refine_ls_goodness_of_fit_ref 1.081
_refine_ls_hydrogen_treatment mixed
_refine_ls_matrix_type full
_refine_ls_number_parameters 277
_refine_ls_number_reflns 7495
_refine_ls_number_restraints 24
_refine_ls_restrained_S_all 1.079
_refine_ls_R_factor_all 0.0227
_refine_ls_R_factor_gt 0.0198
_refine_ls_shift/su_max 0.003
_refine_ls_shift/su_mean 0.000
_refine_ls_structure_factor_coef Fsqd
_refine_ls_weighting_details 'calc w=1/[\s^2^(Fo^2^)+(0.0259P)^2^+0.2806P] where P=(Fo^2^+2Fc^2^)/3'
_refine_ls_weighting_scheme calc
_refine_ls_wR_factor_gt 0.0509
_refine_ls_wR_factor_ref 0.0520
_reflns_number_gt 7022
_reflns_number_total 7495
_reflns_threshold_expression I>2\s(I)
_cod_data_source_file om301002n_si_001.cif
_cod_data_source_block Compound8
_cod_database_code 4080142

loop_
_symmetry_equiv_pos_as_xyz
'x, y, z'
'-x, -y, -z'

loop_
_atom_site_label
_atom_site_type_symbol
_atom_site_fract_x
_atom_site_fract_y
_atom_site_fract_z
_atom_site_U_iso_or_equiv
_atom_site_adp_type
_atom_site_occupancy
_atom_site_symmetry_multiplicity
_atom_site_calc_flag
_atom_site_refinement_flags
Y1 Y 0.737795(11) 0.809106(9) 0.164591(8) 0.01610(3) Uani 1 1 d .
Al1 Al 0.68221(4) 0.79081(3) -0.09234(3) 0.01971(6) Uani 1 1 d .
Al2 Al 0.86151(4) 0.59909(3) 0.25402(3) 0.02085(7) Uani 1 1 d .
N1 N 0.80162(10) 1.01780(8) 0.22061(8) 0.01966(17) Uani 1 1 d .
C1 C 0.87913(13) 1.10559(10) 0.19542(10) 0.0234(2) Uani 1 1 d .
H1A H 0.9295 1.0897 0.1381 0.028 Uiso 1 1 calc R
N2 N 0.62654(10) 0.89493(8) 0.31450(8) 0.01808(16) Uani 1 1 d .
C2 C 0.87531(15) 1.22147(11) 0.26415(11) 0.0287(2) Uani 1 1 d .
H2 H 0.9214 1.2967 0.2624 0.034 Uiso 1 1 calc R
C3 C 0.79060(15) 1.20557(10) 0.33613(11) 0.0289(2) Uani 1 1 d .
H3 H 0.7679 1.2678 0.3933 0.035 Uiso 1 1 calc R
C4 C 0.74562(12) 1.08026(10) 0.30783(9) 0.0209(2) Uani 1 1 d .
C5 C 0.65952(12) 1.01389(10) 0.35465(9) 0.0210(2) Uani 1 1 d .
H5 H 0.6250 1.0565 0.4164 0.025 Uiso 1 1 calc R
C6 C 0.56176(12) 0.83064(9) 0.37773(9) 0.01866(19) Uani 1 1 d .
C7 C 0.41943(12) 0.75640(10) 0.32157(9) 0.02046(19) Uani 1 1 d .
C8 C 0.36743(13) 0.68167(10) 0.37768(11) 0.0247(2) Uani 1 1 d .
H8 H 0.2717 0.6307 0.3405 0.030 Uiso 1 1 calc R
C9 C 0.45291(15) 0.68038(11) 0.48659(11) 0.0271(2) Uani 1 1 d .
H9 H 0.4179 0.6265 0.5224 0.033 Uiso 1 1 calc R
C10 C 0.58952(15) 0.75791(11) 0.54294(10) 0.0267(2) Uani 1 1 d .
H10 H 0.6458 0.7590 0.6189 0.032 Uiso 1 1 calc R
C11 C 0.64655(13) 0.83471(10) 0.49047(9) 0.0224(2) Uani 1 1 d .
C12 C 0.32154(13) 0.75630(12) 0.20393(11) 0.0277(2) Uani 1 1 d .
H12A H 0.2151 0.7288 0.1942 0.042 Uiso 1 1 calc R
H12B H 0.3534 0.7011 0.1435 0.042 Uiso 1 1 calc R
H12C H 0.3324 0.8389 0.1975 0.042 Uiso 1 1 calc R
C13 C 0.79728(16) 0.91564(13) 0.55742(11) 0.0334(3) Uani 1 1 d .
H13A H 0.8669 0.8702 0.5978 0.050 Uiso 1 1 calc R
H13B H 0.7825 0.9870 0.6143 0.050 Uiso 1 1 calc R
H13C H 0.8403 0.9423 0.5037 0.050 Uiso 1 1 calc R
C14 C 0.51940(13) 0.81181(12) -0.00693(10) 0.0238(2) Uani 1 1 d D
H14A H 0.5175(18) 0.8844(15) 0.0503(15) 0.036 Uiso 1 1 d D
H14B H 0.4705(18) 0.7471(15) 0.0089(14) 0.036 Uiso 1 1 d D
H14C H 0.4468(19) 0.8162(15) -0.0750(15) 0.036 Uiso 1 1 d D
C15 C 0.88877(13) 0.78419(11) 0.02320(10) 0.0220(2) Uani 1 1 d D
H15A H 0.9100(18) 0.7140(15) 0.0490(14) 0.033 Uiso 1 1 d D
H15B H 0.9527(18) 0.8534(15) 0.0824(14) 0.033 Uiso 1 1 d D
H15C H 0.9363(18) 0.7717(14) -0.0373(14) 0.033 Uiso 1 1 d D
C16 C 0.62181(15) 0.62976(11) -0.21051(11) 0.0289(2) Uani 1 1 d .
H16A H 0.6858 0.6221 -0.2614 0.043 Uiso 1 1 calc R
H16B H 0.5153 0.6209 -0.2567 0.043 Uiso 1 1 calc R
H16C H 0.6343 0.5660 -0.1723 0.043 Uiso 1 1 calc R
C17 C 0.70938(14) 0.93839(11) -0.13889(10) 0.0257(2) Uani 1 1 d .
H17A H 0.7912 0.9345 -0.1742 0.039 Uiso 1 1 calc R
H17B H 0.7356 1.0105 -0.0704 0.039 Uiso 1 1 calc R
H17C H 0.6148 0.9436 -0.1952 0.039 Uiso 1 1 calc R
C18 C 0.96759(13) 0.77974(10) 0.31433(10) 0.0225(2) Uani 1 1 d D
H18A H 0.9311(18) 0.8445(15) 0.3628(14) 0.034 Uiso 1 1 d D
H18B H 1.0168(18) 0.8185(15) 0.2733(14) 0.034 Uiso 1 1 d D
H18C H 1.0498(19) 0.7608(15) 0.3665(14) 0.034 Uiso 1 1 d D
C19 C 0.65060(13) 0.58814(11) 0.13643(11) 0.0241(2) Uani 1 1 d D
H19A H 0.6255(18) 0.5065(16) 0.1338(14) 0.036 Uiso 1 1 d D
H19B H 0.6366(18) 0.5849(15) 0.0566(15) 0.036 Uiso 1 1 d D
H19C H 0.5689(19) 0.6243(15) 0.1564(14) 0.036 Uiso 1 1 d D
C20 C 0.97038(15) 0.49499(11) 0.16080(12) 0.0314(3) Uani 1 1 d .
H20A H 1.0567 0.4728 0.2126 0.047 Uiso 1 1 calc R
H20B H 1.0073 0.5396 0.1152 0.047 Uiso 1 1 calc R
H20C H 0.9012 0.4209 0.1084 0.047 Uiso 1 1 calc R
C21 C 0.82952(17) 0.55877(12) 0.38815(12) 0.0341(3) Uani 1 1 d .
H21A H 0.7890 0.4720 0.3654 0.051 Uiso 1 1 calc R
H21B H 0.7572 0.6075 0.4156 0.051 Uiso 1 1 calc R
H21C H 0.9264 0.5767 0.4505 0.051 Uiso 1 1 calc R

loop_
_atom_site_aniso_label
_atom_site_aniso_U_11
_atom_site_aniso_U_22
_atom_site_aniso_U_33
_atom_site_aniso_U_23
_atom_site_aniso_U_13
_atom_site_aniso_U_12
Y1 0.01757(5) 0.01544(5) 0.01570(5) 0.00519(3) 0.00532(3) 0.00279(3)
Al1 0.02308(15) 0.02103(15) 0.01772(14) 0.00793(12) 0.00803(12) 0.00570(12)
Al2 0.02229(16) 0.01724(15) 0.02313(16) 0.00744(12) 0.00560(12) 0.00463(12)
N1 0.0217(4) 0.0174(4) 0.0220(4) 0.0074(3) 0.0086(3) 0.0026(3)
C1 0.0248(5) 0.0222(5) 0.0272(5) 0.0115(4) 0.0105(4) 0.0024(4)
N2 0.0193(4) 0.0190(4) 0.0181(4) 0.0075(3) 0.0073(3) 0.0031(3)
C2 0.0340(6) 0.0190(5) 0.0365(6) 0.0121(5) 0.0136(5) 0.0011(4)
C3 0.0379(7) 0.0173(5) 0.0349(6) 0.0072(5) 0.0170(5) 0.0043(4)
C4 0.0237(5) 0.0175(5) 0.0237(5) 0.0075(4) 0.0095(4) 0.0043(4)
C5 0.0237(5) 0.0200(5) 0.0221(5) 0.0076(4) 0.0097(4) 0.0057(4)
C6 0.0223(5) 0.0175(4) 0.0197(5) 0.0067(4) 0.0106(4) 0.0045(4)
C7 0.0208(5) 0.0208(5) 0.0223(5) 0.0070(4) 0.0100(4) 0.0047(4)
C8 0.0267(5) 0.0205(5) 0.0310(6) 0.0075(4) 0.0158(5) 0.0027(4)
C9 0.0384(6) 0.0225(5) 0.0297(6) 0.0119(4) 0.0204(5) 0.0066(5)
C10 0.0392(6) 0.0253(5) 0.0199(5) 0.0089(4) 0.0132(5) 0.0073(5)
C11 0.0282(5) 0.0214(5) 0.0185(5) 0.0057(4) 0.0089(4) 0.0039(4)
C12 0.0191(5) 0.0358(6) 0.0301(6) 0.0147(5) 0.0064(4) 0.0026(4)
C13 0.0361(7) 0.0377(7) 0.0198(5) 0.0075(5) 0.0026(5) -0.0061(5)
C14 0.0213(5) 0.0316(6) 0.0204(5) 0.0097(4) 0.0069(4) 0.0074(4)
C15 0.0224(5) 0.0246(5) 0.0226(5) 0.0090(4) 0.0101(4) 0.0069(4)
C16 0.0367(6) 0.0253(6) 0.0244(5) 0.0070(4) 0.0101(5) 0.0033(5)
C17 0.0305(6) 0.0256(5) 0.0245(5) 0.0118(4) 0.0091(4) 0.0079(4)
C18 0.0204(5) 0.0206(5) 0.0230(5) 0.0055(4) 0.0022(4) 0.0035(4)
C19 0.0228(5) 0.0202(5) 0.0272(5) 0.0082(4) 0.0042(4) -0.0003(4)
C20 0.0339(6) 0.0226(5) 0.0416(7) 0.0093(5) 0.0174(5) 0.0083(5)
C21 0.0483(8) 0.0286(6) 0.0313(6) 0.0156(5) 0.0140(6) 0.0111(5)

loop_
_atom_type_symbol
_atom_type_description
_atom_type_scat_dispersion_real
_atom_type_scat_dispersion_imag
_atom_type_scat_source
C C 0.0033 0.0016 'International Tables Vol C Tables 4.2.6.8 and 6.1.1.4'
H H 0.0000 0.0000 'International Tables Vol C Tables 4.2.6.8 and 6.1.1.4'
N N 0.0061 0.0033 'International Tables Vol C Tables 4.2.6.8 and 6.1.1.4'
Al Al 0.0645 0.0514 'International Tables Vol C Tables 4.2.6.8 and 6.1.1.4'
Y Y -2.7962 3.5667 'International Tables Vol C Tables 4.2.6.8 and 6.1.1.4'

loop_
_exptl_crystal_face_index_h
_exptl_crystal_face_index_k
_exptl_crystal_face_index_l
_exptl_crystal_face_perp_dist
1.00 0.00 0.00 0.1500
-1.00 0.00 0.00 0.1500
0.00 0.00 1.00 0.2250
1.00 0.00 -2.00 0.1400
0.00 -1.00 0.00 0.1200
0.00 2.00 -1.00 0.0900

loop_
_geom_angle_atom_site_label_1
_geom_angle_atom_site_label_2
_geom_angle_atom_site_label_3
_geom_angle
N1 Y1 N2 72.21(3)
N1 Y1 C19 169.14(4)
N2 Y1 C19 97.11(4)
N1 Y1 C14 91.48(4)
N2 Y1 C14 97.57(3)
C19 Y1 C14 91.89(4)
N1 Y1 C15 90.92(4)
N2 Y1 C15 163.04(4)
C19 Y1 C15 99.68(4)
C14 Y1 C15 84.27(4)
N1 Y1 C18 94.55(3)
N2 Y1 C18 90.57(3)
C19 Y1 C18 83.38(4)
C14 Y1 C18 171.06(4)
C15 Y1 C18 89.03(4)
N1 Y1 Al1 91.64(2)
N2 Y1 Al1 137.19(2)
C19 Y1 Al1 97.78(3)
C14 Y1 Al1 42.11(3)
C15 Y1 Al1 42.16(3)
C18 Y1 Al1 130.91(3)
N1 Y1 Al2 136.09(2)
N2 Y1 Al2 98.03(2)
C19 Y1 Al2 41.67(3)
C14 Y1 Al2 132.42(3)
C15 Y1 Al2 92.96(3)
C18 Y1 Al2 41.88(3)
Al1 Y1 Al2 119.314(9)
N1 Y1 H14A 74.1(4)
N2 Y1 H14A 80.0(4)
C19 Y1 H14A 106.6(4)
C14 Y1 H14A 21.7(4)
C15 Y1 H14A 97.4(4)
C18 Y1 H14A 166.9(4)
Al1 Y1 H14A 57.3(4)
Al2 Y1 H14A 148.0(4)
N1 Y1 H15A 108.3(4)
N2 Y1 H15A 165.5(4)
C19 Y1 H15A 81.5(4)
C14 Y1 H15A 96.9(4)
C15 Y1 H15A 21.9(4)
C18 Y1 H15A 74.9(4)
Al1 Y1 H15A 57.0(4)
Al2 Y1 H15A 71.3(4)
H14A Y1 H15A 114.4(5)
N1 Y1 H15B 73.4(4)
N2 Y1 H15B 142.8(4)
C19 Y1 H15B 116.4(4)
C14 Y1 H15B 97.1(4)
C15 Y1 H15B 21.5(4)
C18 Y1 H15B 78.4(4)
Al1 Y1 H15B 57.1(4)
Al2 Y1 H15B 96.9(4)
H14A Y1 H15B 103.7(5)
H15A Y1 H15B 35.0(5)
N1 Y1 H18A 80.0(4)
N2 Y1 H18A 70.4(4)
C19 Y1 H18A 94.7(4)
C14 Y1 H18A 166.8(4)
C15 Y1 H18A 105.7(4)
C18 Y1 H18A 22.1(4)
Al1 Y1 H18A 147.1(4)
Al2 Y1 H18A 56.9(4)
H14A Y1 H18A 145.3(6)
H15A Y1 H18A 95.3(5)
H15B Y1 H18A 90.2(5)
N1 Y1 H18B 83.4(4)
N2 Y1 H18B 104.5(4)
C19 Y1 H18B 97.8(4)
C14 Y1 H18B 154.5(4)
C15 Y1 H18B 70.9(4)
C18 Y1 H18B 21.6(4)
Al1 Y1 H18B 112.8(4)
Al2 Y1 H18B 57.1(4)
H14A Y1 H18B 154.5(5)
H15A Y1 H18B 61.6(5)
H15B Y1 H18B 57.5(5)
H18A Y1 H18B 35.0(5)
N1 Y1 H19B 166.5(4)
N2 Y1 H19B 113.8(4)
C19 Y1 H19B 22.0(4)
C14 Y1 H19B 76.0(4)
C15 Y1 H19B 83.0(4)
C18 Y1 H19B 97.4(4)
Al1 Y1 H19B 75.8(4)
Al2 Y1 H19B 56.6(4)
H14A Y1 H19B 94.7(5)
H15A Y1 H19B 69.1(5)
H15B Y1 H19B 102.9(5)
H18A Y1 H19B 113.2(5)
H18B Y1 H19B 105.8(5)
N1 Y1 H19C 149.4(4)
N2 Y1 H19C 78.7(4)
C19 Y1 H19C 21.8(4)
C14 Y1 H19C 82.9(4)
C15 Y1 H19C 118.2(4)
C18 Y1 H19C 95.1(4)
Al1 Y1 H19C 103.6(4)
Al2 Y1 H19C 56.8(4)
H14A Y1 H19C 91.9(5)
H15A Y1 H19C 102.2(5)
H15B Y1 H19C 137.1(5)
H18A Y1 H19C 99.3(5)
H18B Y1 H19C 113.6(5)
H19B Y1 H19C 35.2(5)
C16 Al1 C17 119.92(5)
C16 Al1 C14 107.10(5)
C17 Al1 C14 107.23(5)
C16 Al1 C15 106.03(5)
C17 Al1 C15 107.01(5)
C14 Al1 C15 109.27(5)
C16 Al1 Y1 119.49(4)
C17 Al1 Y1 120.59(4)
C14 Al1 Y1 54.62(3)
C15 Al1 Y1 54.65(3)
C21 Al2 C20 119.11(6)
C21 Al2 C19 108.01(6)
C20 Al2 C19 103.98(6)
C21 Al2 C18 106.67(6)
C20 Al2 C18 110.51(5)
C19 Al2 C18 108.11(5)
C21 Al2 Y1 125.01(4)
C20 Al2 Y1 115.78(4)
C19 Al2 Y1 54.00(3)
C18 Al2 Y1 54.36(3)
C1 N1 C4 105.30(9)
C1 N1 Y1 140.34(8)
C4 N1 Y1 114.37(7)
N1 C1 C2 111.48(10)
N1 C1 H1A 124.3
C2 C1 H1A 124.3
C5 N2 C6 118.78(9)
C5 N2 Y1 112.65(7)
C6 N2 Y1 126.99(6)
C1 C2 C3 106.48(10)
C1 C2 H2 126.8
C3 C2 H2 126.8
C2 C3 C4 106.59(10)
C2 C3 H3 126.7
C4 C3 H3 126.7
N1 C4 C3 110.15(10)
N1 C4 C5 119.45(9)
C3 C4 C5 130.39(10)
N2 C5 C4 121.27(10)
N2 C5 H5 119.4
C4 C5 H5 119.4
C11 C6 C7 120.95(10)
C11 C6 N2 119.77(9)
C7 C6 N2 119.06(9)
C8 C7 C6 118.53(10)
C8 C7 C12 119.37(10)
C6 C7 C12 122.10(10)
C9 C8 C7 121.18(11)
C9 C8 H8 119.4
C7 C8 H8 119.4
C10 C9 C8 119.60(10)
C10 C9 H9 120.2
C8 C9 H9 120.2
C9 C10 C11 121.37(11)
C9 C10 H10 119.3
C11 C10 H10 119.3
C10 C11 C6 118.23(11)
C10 C11 C13 118.05(10)
C6 C11 C13 123.71(10)
C7 C12 H12A 109.5
C7 C12 H12B 109.5
H12A C12 H12B 109.5
C7 C12 H12C 109.5
H12A C12 H12C 109.5
H12B C12 H12C 109.5
C11 C13 H13A 109.5
C11 C13 H13B 109.5
H13A C13 H13B 109.5
C11 C13 H13C 109.5
H13A C13 H13C 109.5
H13B C13 H13C 109.5
Al1 C14 Y1 83.27(4)
Al1 C14 H14A 124.1(10)
Y1 C14 H14A 78.1(10)
Al1 C14 H14B 123.4(10)
Y1 C14 H14B 84.3(10)
H14A C14 H14B 106.6(14)
Al1 C14 H14C 90.2(10)
Y1 C14 H14C 172.8(10)
H14A C14 H14C 103.3(14)
H14B C14 H14C 101.9(14)
Al1 C15 Y1 83.19(4)
Al1 C15 H15A 123.0(9)
Y1 C15 H15A 80.9(9)
Al1 C15 H15B 124.3(10)
Y1 C15 H15B 81.9(9)
H15A C15 H15B 106.9(13)
Al1 C15 H15C 91.1(9)
Y1 C15 H15C 173.9(9)
H15A C15 H15C 100.6(13)
H15B C15 H15C 103.2(13)
Al1 C16 H16A 109.5
Al1 C16 H16B 109.5
H16A C16 H16B 109.5
Al1 C16 H16C 109.5
H16A C16 H16C 109.5
H16B C16 H16C 109.5
Al1 C17 H17A 109.5
Al1 C17 H17B 109.5
H17A C17 H17B 109.5
Al1 C17 H17C 109.5
H17A C17 H17C 109.5
H17B C17 H17C 109.5
Al2 C18 Y1 83.75(4)
Al2 C18 H18A 122.5(9)
Y1 C18 H18A 79.4(10)
Al2 C18 H18B 125.2(10)
Y1 C18 H18B 80.0(10)
H18A C18 H18B 105.3(13)
Al2 C18 H18C 90.9(10)
Y1 C18 H18C 174.5(10)
H18A C18 H18C 104.6(13)
H18B C18 H18C 102.2(14)
Al2 C19 Y1 84.33(4)
Al2 C19 H19A 90.0(10)
Y1 C19 H19A 173.8(10)
Al2 C19 H19B 122.9(10)
Y1 C19 H19B 80.3(10)
H19A C19 H19B 105.0(14)
Al2 C19 H19C 124.3(10)
Y1 C19 H19C 79.1(10)
H19A C19 H19C 102.2(14)
H19B C19 H19C 106.1(14)
Al2 C20 H20A 109.5
Al2 C20 H20B 109.5
H20A C20 H20B 109.5
Al2 C20 H20C 109.5
H20A C20 H20C 109.5
H20B C20 H20C 109.5
Al2 C21 H21A 109.5
Al2 C21 H21B 109.5
H21A C21 H21B 109.5
Al2 C21 H21C 109.5
H21A C21 H21C 109.5
H21B C21 H21C 109.5

loop_
_geom_bond_atom_site_label_1
_geom_bond_atom_site_label_2
_geom_bond_distance
Y1 N1 2.3024(9)
Y1 N2 2.4131(9)
Y1 C19 2.5212(11)
Y1 C14 2.5264(11)
Y1 C15 2.5276(11)
Y1 C18 2.5353(11)
Y1 Al1 3.0772(4)
Y1 Al2 3.1009(4)
Y1 H14A 2.509(16)
Y1 H15A 2.559(16)
Y1 H15B 2.572(16)
Y1 H18A 2.543(16)
Y1 H18B 2.549(16)
Y1 H19B 2.543(16)
Y1 H19C 2.521(16)
Al1 C16 1.9677(13)
Al1 C17 1.9698(12)
Al1 C14 2.0778(12)
Al1 C15 2.0799(12)
Al2 C21 1.9623(13)
Al2 C20 1.9758(13)
Al2 C19 2.0716(12)
Al2 C18 2.0826(12)
N1 C1 1.3601(13)
N1 C4 1.3912(14)
C1 C2 1.3903(17)
C1 H1A 0.9500
N2 C5 1.3092(14)
N2 C6 1.4410(13)
C2 C3 1.3941(17)
C2 H2 0.9500
C3 C4 1.3959(15)
C3 H3 0.9500
C4 C5 1.4144(15)
C5 H5 0.9500
C6 C11 1.4050(15)
C6 C7 1.4055(15)
C7 C8 1.3941(15)
C7 C12 1.5066(16)
C8 C9 1.3849(18)
C8 H8 0.9500
C9 C10 1.3824(18)
C9 H9 0.9500
C10 C11 1.3981(16)
C10 H10 0.9500
C11 C13 1.5091(17)
C12 H12A 0.9800
C12 H12B 0.9800
C12 H12C 0.9800
C13 H13A 0.9800
C13 H13B 0.9800
C13 H13C 0.9800
C14 H14A 0.949(17)
C14 H14B 0.944(17)
C14 H14C 0.948(17)
C15 H15A 0.965(16)
C15 H15B 0.954(17)
C15 H15C 0.966(16)
C16 H16A 0.9800
C16 H16B 0.9800
C16 H16C 0.9800
C17 H17A 0.9800
C17 H17B 0.9800
C17 H17C 0.9800
C18 H18A 0.973(16)
C18 H18B 0.952(17)
C18 H18C 0.939(17)
C19 H19A 0.945(17)
C19 H19B 0.967(17)
C19 H19C 0.952(17)
C20 H20A 0.9800
C20 H20B 0.9800
C20 H20C 0.9800
C21 H21A 0.9800
C21 H21B 0.9800
C21 H21C 0.9800

loop_
_geom_torsion_atom_site_label_1
_geom_torsion_atom_site_label_2
_geom_torsion_atom_site_label_3
_geom_torsion_atom_site_label_4
_geom_torsion
N1 Y1 Al1 C16 178.86(5)
N2 Y1 Al1 C16 -115.91(6)
C19 Y1 Al1 C16 -6.56(6)
C14 Y1 Al1 C16 -90.74(6)
C15 Y1 Al1 C16 89.30(6)
C18 Y1 Al1 C16 81.40(6)
Al2 Y1 Al1 C16 31.44(5)
N1 Y1 Al1 C17 -0.27(5)
N2 Y1 Al1 C17 64.96(6)
C19 Y1 Al1 C17 174.30(5)
C14 Y1 Al1 C17 90.13(6)
C15 Y1 Al1 C17 -89.84(6)
C18 Y1 Al1 C17 -97.73(6)
Al2 Y1 Al1 C17 -147.70(4)
N1 Y1 Al1 C14 -90.40(5)
N2 Y1 Al1 C14 -25.17(6)
C19 Y1 Al1 C14 84.17(5)
C15 Y1 Al1 C14 -179.97(6)
C18 Y1 Al1 C14 172.14(5)
Al2 Y1 Al1 C14 122.17(4)
N1 Y1 Al1 C15 89.57(5)
N2 Y1 Al1 C15 154.80(5)
C19 Y1 Al1 C15 -95.86(5)
C14 Y1 Al1 C15 179.97(6)
C18 Y1 Al1 C15 -7.89(5)
Al2 Y1 Al1 C15 -57.86(4)
N1 Y1 Al2 C21 76.75(7)
N2 Y1 Al2 C21 4.11(6)
C19 Y1 Al2 C21 -87.58(7)
C14 Y1 Al2 C21 -103.90(7)
C15 Y1 Al2 C21 171.16(6)
C18 Y1 Al2 C21 85.92(7)
Al1 Y1 Al2 C21 -154.16(6)
N1 Y1 Al2 C20 -106.78(6)
N2 Y1 Al2 C20 -179.42(5)
C19 Y1 Al2 C20 88.90(6)
C14 Y1 Al2 C20 72.57(6)
C15 Y1 Al2 C20 -12.37(5)
C18 Y1 Al2 C20 -97.61(6)
Al1 Y1 Al2 C20 22.32(5)
N1 Y1 Al2 C19 164.32(5)
N2 Y1 Al2 C19 91.69(5)
C14 Y1 Al2 C19 -16.33(6)
C15 Y1 Al2 C19 -101.26(5)
C18 Y1 Al2 C19 173.49(6)
Al1 Y1 Al2 C19 -66.58(4)
N1 Y1 Al2 C18 -9.17(5)
N2 Y1 Al2 C18 -81.81(5)
C19 Y1 Al2 C18 -173.49(6)
C14 Y1 Al2 C18 170.18(5)
C15 Y1 Al2 C18 85.24(5)
Al1 Y1 Al2 C18 119.93(4)
N2 Y1 N1 C1 -179.11(13)
C19 Y1 N1 C1 170.31(17)
C14 Y1 N1 C1 -81.64(12)
C15 Y1 N1 C1 2.65(12)
C18 Y1 N1 C1 91.76(12)
Al1 Y1 N1 C1 -39.51(12)
Al2 Y1 N1 C1 97.88(12)
N2 Y1 N1 C4 0.35(7)
C19 Y1 N1 C4 -10.2(2)
C14 Y1 N1 C4 97.83(8)
C15 Y1 N1 C4 -177.89(8)
C18 Y1 N1 C4 -88.78(8)
Al1 Y1 N1 C4 139.95(7)
Al2 Y1 N1 C4 -82.65(8)
C4 N1 C1 C2 0.46(13)
Y1 N1 C1 C2 179.95(9)
N1 Y1 N2 C5 -1.61(7)
C19 Y1 N2 C5 176.39(8)
C14 Y1 N2 C5 -90.74(8)
C15 Y1 N2 C5 4.45(16)
C18 Y1 N2 C5 92.99(8)
Al1 Y1 N2 C5 -74.02(8)
Al2 Y1 N2 C5 134.35(7)
N1 Y1 N2 C6 -166.96(9)
C19 Y1 N2 C6 11.05(9)
C14 Y1 N2 C6 103.92(9)
C15 Y1 N2 C6 -160.90(11)
C18 Y1 N2 C6 -72.36(8)
Al1 Y1 N2 C6 120.64(8)
Al2 Y1 N2 C6 -30.99(8)
N1 C1 C2 C3 -0.14(15)
C1 C2 C3 C4 -0.25(15)
C1 N1 C4 C3 -0.62(13)
Y1 N1 C4 C3 179.74(8)
C1 N1 C4 C5 -179.46(10)
Y1 N1 C4 C5 0.89(13)
C2 C3 C4 N1 0.54(14)
C2 C3 C4 C5 179.22(12)
C6 N2 C5 C4 169.44(10)
Y1 N2 C5 C4 2.77(13)
N1 C4 C5 N2 -2.62(16)
C3 C4 C5 N2 178.81(12)
C5 N2 C6 C11 -63.77(14)
Y1 N2 C6 C11 100.78(10)
C5 N2 C6 C7 121.58(11)
Y1 N2 C6 C7 -73.86(12)
C11 C6 C7 C8 -3.38(16)
N2 C6 C7 C8 171.20(9)
C11 C6 C7 C12 175.96(10)
N2 C6 C7 C12 -9.45(15)
C6 C7 C8 C9 0.32(16)
C12 C7 C8 C9 -179.05(11)
C7 C8 C9 C10 2.59(17)
C8 C9 C10 C11 -2.49(18)
C9 C10 C11 C6 -0.51(17)
C9 C10 C11 C13 -179.39(11)
C7 C6 C11 C10 3.47(16)
N2 C6 C11 C10 -171.08(10)
C7 C6 C11 C13 -177.71(11)
N2 C6 C11 C13 7.74(17)
C16 Al1 C14 Y1 114.40(5)
C17 Al1 C14 Y1 -115.67(5)
C15 Al1 C14 Y1 -0.03(5)
N1 Y1 C14 Al1 90.80(4)
N2 Y1 C14 Al1 163.05(4)
C19 Y1 C14 Al1 -99.52(4)
C15 Y1 C14 Al1 0.02(4)
C18 Y1 C14 Al1 -41.7(3)
Al2 Y1 C14 Al1 -88.75(4)
C16 Al1 C15 Y1 -115.10(5)
C17 Al1 C15 Y1 115.82(4)
C14 Al1 C15 Y1 0.03(5)
N1 Y1 C15 Al1 -91.42(4)
N2 Y1 C15 Al1 -97.19(11)
C19 Y1 C15 Al1 90.92(4)
C14 Y1 C15 Al1 -0.02(4)
C18 Y1 C15 Al1 174.04(4)
Al2 Y1 C15 Al1 132.33(3)
C21 Al2 C18 Y1 -121.48(5)
C20 Al2 C18 Y1 107.65(5)
C19 Al2 C18 Y1 -5.53(5)
N1 Y1 C18 Al2 173.63(4)
N2 Y1 C18 Al2 101.44(4)
C19 Y1 C18 Al2 4.35(4)
C14 Y1 C18 Al2 -54.1(3)
C15 Y1 C18 Al2 -95.52(4)
Al1 Y1 C18 Al2 -90.23(4)
C21 Al2 C19 Y1 120.63(5)
C20 Al2 C19 Y1 -111.91(5)
C18 Al2 C19 Y1 5.56(5)
N1 Y1 C19 Al2 -83.96(19)
N2 Y1 C19 Al2 -94.11(4)
C14 Y1 C19 Al2 168.02(4)
C15 Y1 C19 Al2 83.51(4)
C18 Y1 C19 Al2 -4.37(4)
Al1 Y1 C19 Al2 126.14(3)
